data_4130077
loop_
_publ_author_name
'Gonsales, Stella A.'
'Kubo, Tomohiro'
'Flint, Madison K.'
'Abboud, Khalil A.'
'Sumerlin, Brent S.'
'Veige, Adam S.'

_publ_section_title
;
 Highly Tactic Cyclic Polynorbornene: Stereoselective Ring Expansion
 Metathesis Polymerization of Norbornene Catalyzed by a New Tethered
 Tungsten-Alkylidene Catalyst.
;
_journal_issue 15
_journal_name_full 'Journal of the American Chemical Society'
_journal_page_first 4996
_journal_page_last 4999
_journal_paper_doi 10.1021/jacs.6b00014
_journal_volume 138
_journal_year 2016
_chemical_formula_sum 'C62 H72 O6 W2'
_chemical_formula_weight 1280.89
_space_group_crystal_system monoclinic
_space_group_IT_number 14
_space_group_name_Hall '-P 2yn'
_space_group_name_H-M_alt 'P 1 21/n 1'
_atom_sites_solution_hydrogens geom
_atom_sites_solution_primary direct
_atom_sites_solution_secondary difmap
_audit_creation_method SHELXL-2014/6
_audit_update_record
;
2015-11-04 # Formatted by publCIF

;
_cell_angle_alpha 90
_cell_angle_beta 103.3620(6)
_cell_angle_gamma 90
_cell_formula_units_Z 4
_cell_length_a 15.3264(5)
_cell_length_b 18.7530(6)
_cell_length_c 18.9589(6)
_cell_measurement_reflns_used 9884
_cell_measurement_temperature 100(2)
_cell_measurement_theta_max 28.0
_cell_measurement_theta_min 2.0
_cell_volume 5301.6(3)
_computing_cell_refinement 'Bruker APEX2 (Bruker, 2014)'
_computing_data_collection 'Bruker APEX2 (Bruker, 2014)'
_computing_molecular_graphics 'XP in SHELXTL-plus, Bruker 2014'
_computing_publication_material 'SHELXL2014/6, Sheldrick, G. M. 2014'
_computing_structure_refinement 'SHELXL2014/6, Sheldrick G. M. 2014'
_computing_structure_solution 'SHELXL2014/6, Sheldrick G. M. 2014'
_diffrn_ambient_temperature 100(2)
_diffrn_measured_fraction_theta_full 1.000
_diffrn_measured_fraction_theta_max 1.000
_diffrn_measurement_device_type 'Bruker APEX-II DUO'
_diffrn_measurement_method 'phi and omega scans'
_diffrn_radiation_type MoK\a
_diffrn_radiation_wavelength 0.71073
_diffrn_reflns_av_R_equivalents 0.0677
_diffrn_reflns_av_unetI/netI 0.0579
_diffrn_reflns_Laue_measured_fraction_full 1.000
_diffrn_reflns_Laue_measured_fraction_max 1.000
_diffrn_reflns_limit_h_max 19
_diffrn_reflns_limit_h_min -19
_diffrn_reflns_limit_k_max 24
_diffrn_reflns_limit_k_min -24
_diffrn_reflns_limit_l_max 24
_diffrn_reflns_limit_l_min -24
_diffrn_reflns_number 65589
_diffrn_reflns_point_group_measured_fraction_full 1.000
_diffrn_reflns_point_group_measured_fraction_max 1.000
_diffrn_reflns_theta_full 25.242
_diffrn_reflns_theta_max 27.497
_diffrn_reflns_theta_min 1.545
_diffrn_source 'fine-focus sealed tube'
_exptl_absorpt_coefficient_mu 4.388
_exptl_absorpt_correction_T_max 0.8399
_exptl_absorpt_correction_T_min 0.7546
_exptl_absorpt_correction_type analytical
_exptl_absorpt_process_details 'based on measured indexed crystal faces, Bruker SHELXTL2014 (Sheldrick, 2014)'
_exptl_crystal_colour yellow
_exptl_crystal_density_diffrn 1.605
_exptl_crystal_description Platelet
_exptl_crystal_F_000 2560
_exptl_crystal_size_max 0.093
_exptl_crystal_size_mid 0.073
_exptl_crystal_size_min 0.047
_refine_diff_density_max 1.318
_refine_diff_density_min -1.441
_refine_diff_density_rms 0.128
_refine_ls_extinction_method none
_refine_ls_goodness_of_fit_ref 0.925
_refine_ls_hydrogen_treatment constr
_refine_ls_matrix_type full
_refine_ls_number_parameters 631
_refine_ls_number_reflns 12169
_refine_ls_number_restraints 696
_refine_ls_restrained_S_all 0.906
_refine_ls_R_factor_all 0.0506
_refine_ls_R_factor_gt 0.0287
_refine_ls_shift/su_max 0.008
_refine_ls_shift/su_mean 0.001
_refine_ls_structure_factor_coef Fsqd
_refine_ls_weighting_details 'w=1/[\s^2^(Fo^2^)+(0.0244P)^2^] where P=(Fo^2^+2Fc^2^)/3'
_refine_ls_weighting_scheme calc
_refine_ls_wR_factor_gt 0.0531
_refine_ls_wR_factor_ref 0.0573
_reflns_Friedel_coverage 0.000
_reflns_number_gt 9091
_reflns_number_total 12169
_reflns_threshold_expression 'I > 2\s(I)'
_cod_data_source_file ja6b00014_si_002.cif
_cod_data_source_block stella6
_cod_original_sg_symbol_H-M 'P 21/n'
_cod_database_code 4130077
_shelx_space_group_comment
; 
The symmetry employed for this shelxl refinement is uniquely defined 
by the following loop, which should always be used as a source of 
symmetry information in preference to the above space-group names. 
They are only intended as comments. 
;
_shelx_estimated_absorpt_t_min 0.686
_shelx_estimated_absorpt_t_max 0.820
_shelxl_version_number 2014/6

loop_
_space_group_symop_operation_xyz
'x, y, z'
'-x+1/2, y+1/2, -z+1/2'
'-x, -y, -z'
'x-1/2, -y-1/2, z-1/2'

loop_
_atom_site_label
_atom_site_type_symbol
_atom_site_fract_x
_atom_site_fract_y
_atom_site_fract_z
_atom_site_U_iso_or_equiv
_atom_site_adp_type
_atom_site_occupancy
_atom_site_site_symmetry_order
_atom_site_calc_flag
_atom_site_refinement_flags_posn
_atom_site_refinement_flags_adp
W1A W 0.23515(2) 0.23571(2) 0.91757(2) 0.01352(4) Uani 1 1 d . U
W1B W 0.20554(2) 0.34995(2) 1.05737(2) 0.01625(4) Uani 1 1 d . U
O1A O 0.22254(16) 0.34202(13) 0.94348(13) 0.0141(5) Uani 1 1 d . U
O1B O 0.19039(16) 0.24615(13) 1.02079(14) 0.0164(6) Uani 1 1 d . U
O2A O 0.14657(16) 0.20988(13) 0.85091(14) 0.0182(6) Uani 1 1 d . U
O2B O 0.10369(17) 0.38641(14) 1.05534(14) 0.0220(6) Uani 1 1 d . U
O3A O 0.29509(16) 0.14990(13) 0.96233(14) 0.0167(6) Uani 1 1 d . U
O3B O 0.29280(17) 0.42621(14) 1.06567(14) 0.0195(6) Uani 1 1 d . U
C1A C 0.3219(2) 0.25624(19) 0.8644(2) 0.0146(8) Uani 1 1 d . U
C1B C 0.2442(3) 0.3230(2) 1.1554(2) 0.0202(9) Uani 1 1 d . U
C2A C 0.3972(2) 0.27822(19) 0.9269(2) 0.0150(8) Uani 1 1 d . U
C2B C 0.3327(3) 0.2896(2) 1.1523(2) 0.0219(9) Uani 1 1 d . U
C3A C 0.4083(2) 0.3503(2) 0.9482(2) 0.0170(8) Uani 1 1 d . U
C3B C 0.3378(3) 0.2153(2) 1.1381(2) 0.0242(9) Uani 1 1 d . U
C4A C 0.4838(3) 0.3697(2) 1.0012(2) 0.0214(9) Uani 1 1 d . U
H4AA H 0.4915 0.4180 1.0165 0.026 Uiso 1 1 calc R U
C4B C 0.4209(3) 0.1833(2) 1.1472(2) 0.0279(10) Uani 1 1 d . U
H4BA H 0.4251 0.1339 1.1373 0.033 Uiso 1 1 calc R U
C5A C 0.5473(3) 0.3198(2) 1.0317(2) 0.0251(10) Uani 1 1 d . U
H5AA H 0.6001 0.3344 1.0657 0.030 Uiso 1 1 calc R U
C5B C 0.4982(3) 0.2236(2) 1.1709(2) 0.0330(11) Uani 1 1 d . U
H5BA H 0.5550 0.2006 1.1812 0.040 Uiso 1 1 calc R U
C6A C 0.5347(2) 0.2486(2) 1.0132(2) 0.0217(9) Uani 1 1 d . U
H6AA H 0.5782 0.2145 1.0355 0.026 Uiso 1 1 calc R U
C6B C 0.4939(3) 0.2964(2) 1.1795(2) 0.0295(10) Uani 1 1 d . U
H6BA H 0.5478 0.3230 1.1936 0.035 Uiso 1 1 calc R U
C7A C 0.4584(2) 0.2265(2) 0.9618(2) 0.0182(8) Uani 1 1 d . U
C7B C 0.4116(3) 0.3317(2) 1.1681(2) 0.0237(9) Uani 1 1 d . U
C8A C 0.3437(2) 0.40463(19) 0.9108(2) 0.0157(8) Uani 1 1 d . U
C8B C 0.2559(3) 0.1709(2) 1.1228(2) 0.0206(9) Uani 1 1 d . U
C9A C 0.2507(2) 0.39824(19) 0.9044(2) 0.0150(8) Uani 1 1 d . U
C9B C 0.1808(3) 0.1886(2) 1.0666(2) 0.0181(8) Uani 1 1 d . U
C10A C 0.1893(2) 0.4464(2) 0.8630(2) 0.0154(8) Uani 1 1 d . U
C10B C 0.0993(3) 0.1507(2) 1.0569(2) 0.0210(9) Uani 1 1 d . U
C11A C 0.2279(3) 0.5022(2) 0.8321(2) 0.0210(9) Uani 1 1 d . U
H11A H 0.1888 0.5362 0.8038 0.025 Uiso 1 1 calc R U
C11B C 0.1018(3) 0.0911(2) 1.1026(2) 0.0241(9) Uani 1 1 d . U
H11B H 0.0489 0.0633 1.0972 0.029 Uiso 1 1 calc R U
C12A C 0.3179(3) 0.5113(2) 0.8396(2) 0.0213(9) Uani 1 1 d . U
H12A H 0.3397 0.5510 0.8178 0.026 Uiso 1 1 calc R U
C12B C 0.1756(3) 0.0710(2) 1.1541(2) 0.027(1) Uani 1 1 d . U
H12B H 0.1739 0.0293 1.1823 0.032 Uiso 1 1 calc R U
C13A C 0.3769(3) 0.4626(2) 0.8789(2) 0.0203(9) Uani 1 1 d . U
H13A H 0.4396 0.4684 0.8843 0.024 Uiso 1 1 calc R U
C13B C 0.2524(3) 0.1116(2) 1.1647(2) 0.0263(10) Uani 1 1 d . U
H13B H 0.3035 0.0985 1.2012 0.032 Uiso 1 1 calc R U
C14A C 0.4451(2) 0.1501(2) 0.9431(2) 0.0179(8) Uani 1 1 d . U
C14B C 0.4085(3) 0.4103(2) 1.1754(2) 0.0227(9) Uani 1 1 d . U
C15A C 0.3651(2) 0.1140(2) 0.9443(2) 0.0172(8) Uani 1 1 d . U
C15B C 0.3497(3) 0.4548(2) 1.1258(2) 0.0216(9) Uani 1 1 d . U
C16A C 0.3552(3) 0.0398(2) 0.9279(2) 0.0193(9) Uani 1 1 d . U
C16B C 0.3497(3) 0.5300(2) 1.1356(2) 0.0209(9) Uani 1 1 d . U
C17A C 0.4276(3) 0.0067(2) 0.9096(2) 0.0229(9) Uani 1 1 d . U
H17A H 0.4228 -0.0427 0.8983 0.028 Uiso 1 1 calc R U
C17B C 0.4129(3) 0.5573(2) 1.1938(2) 0.0259(10) Uani 1 1 d . U
H17B H 0.4155 0.6075 1.2011 0.031 Uiso 1 1 calc R U
C18A C 0.5066(3) 0.0412(2) 0.9067(2) 0.0244(9) Uani 1 1 d . U
H18A H 0.5541 0.0161 0.8932 0.029 Uiso 1 1 calc R U
C18B C 0.4726(3) 0.5144(2) 1.2418(2) 0.0292(10) Uani 1 1 d . U
H18B H 0.5154 0.5355 1.2805 0.035 Uiso 1 1 calc R U
C19A C 0.5148(3) 0.1127(2) 0.9238(2) 0.0209(9) Uani 1 1 d . U
H19A H 0.5689 0.1369 0.9224 0.025 Uiso 1 1 calc R U
C19B C 0.4700(3) 0.4415(2) 1.2334(2) 0.0278(10) Uani 1 1 d . U
H19B H 0.5100 0.4123 1.2670 0.033 Uiso 1 1 calc R U
C20A C 0.3343(3) 0.2546(2) 0.7865(2) 0.0187(9) Uani 1 1 d . U
C20B C 0.2136(3) 0.3265(2) 1.2269(2) 0.0267(10) Uani 1 1 d . U
C21B C 0.1299(3) 0.2808(2) 1.2204(2) 0.0322(11) Uani 1 1 d . U
H21A H 0.0833 0.2973 1.1790 0.048 Uiso 1 1 calc R U
H21B H 0.1444 0.2309 1.2129 0.048 Uiso 1 1 calc R U
H21C H 0.1081 0.2850 1.2649 0.048 Uiso 1 1 calc R U
C21A C 0.3310(4) 0.1781(3) 0.7610(3) 0.0504(15) Uani 1 1 d . U
H21D H 0.2741 0.1565 0.7650 0.076 Uiso 1 1 calc R U
H21E H 0.3357 0.1768 0.7104 0.076 Uiso 1 1 calc R U
H21F H 0.3809 0.1515 0.7912 0.076 Uiso 1 1 calc R U
C22B C 0.2875(3) 0.3019(3) 1.2911(2) 0.0400(12) Uani 1 1 d . U
H22A H 0.3408 0.3317 1.2946 0.060 Uiso 1 1 calc R U
H22B H 0.2663 0.3061 1.3359 0.060 Uiso 1 1 calc R U
H22C H 0.3026 0.2520 1.2840 0.060 Uiso 1 1 calc R U
C22A C 0.2568(3) 0.2945(3) 0.7389(3) 0.0513(15) Uani 1 1 d . U
H22D H 0.2579 0.3443 0.7547 0.077 Uiso 1 1 calc R U
H22E H 0.2621 0.2926 0.6884 0.077 Uiso 1 1 calc R U
H22F H 0.2001 0.2724 0.7428 0.077 Uiso 1 1 calc R U
C23B C 0.1905(4) 0.4047(2) 1.2398(3) 0.0460(13) Uani 1 1 d . U
H23A H 0.2442 0.4343 1.2441 0.069 Uiso 1 1 calc R U
H23B H 0.1435 0.4214 1.1989 0.069 Uiso 1 1 calc R U
H23C H 0.1692 0.4080 1.2846 0.069 Uiso 1 1 calc R U
C23A C 0.4217(3) 0.2884(3) 0.7806(3) 0.0544(16) Uani 1 1 d . U
H23D H 0.4234 0.3380 0.7972 0.082 Uiso 1 1 calc R U
H23E H 0.4718 0.2619 0.8108 0.082 Uiso 1 1 calc R U
H23F H 0.4266 0.2872 0.7300 0.082 Uiso 1 1 calc R U
C24A C 0.0855(2) 0.4456(2) 0.8502(2) 0.0187(8) Uani 1 1 d . U
C24B C 0.0072(3) 0.1665(2) 1.0044(2) 0.0254(10) Uani 1 1 d . U
C25A C 0.0575(3) 0.4998(2) 0.9008(2) 0.0289(10) Uani 1 1 d . U
H25A H 0.0831 0.5465 0.8940 0.043 Uiso 1 1 calc R U
H25B H -0.0080 0.5034 0.8897 0.043 Uiso 1 1 calc R U
H25C H 0.0795 0.4845 0.9512 0.043 Uiso 1 1 calc R U
C25B C -0.0642(3) 0.1699(3) 1.0494(3) 0.0414(13) Uani 1 1 d . U
H25D H -0.0626 0.1258 1.0773 0.062 Uiso 1 1 calc R U
H25E H -0.0520 0.2106 1.0826 0.062 Uiso 1 1 calc R U
H25F H -0.1236 0.1754 1.0169 0.062 Uiso 1 1 calc R U
C26B C 0.0001(3) 0.2362(2) 0.9634(2) 0.026(1) Uani 1 1 d . U
H26A H 0.0444 0.2370 0.9335 0.039 Uiso 1 1 calc R U
H26B H -0.0603 0.2407 0.9321 0.039 Uiso 1 1 calc R U
H26C H 0.0114 0.2759 0.9978 0.039 Uiso 1 1 calc R U
C26A C 0.0429(3) 0.4674(2) 0.7710(2) 0.0312(11) Uani 1 1 d . U
H26D H 0.0662 0.5141 0.7609 0.047 Uiso 1 1 calc R U
H26E H 0.0580 0.4318 0.7378 0.047 Uiso 1 1 calc R U
H26F H -0.0224 0.4701 0.7640 0.047 Uiso 1 1 calc R U
C27A C 0.0457(3) 0.3729(2) 0.8607(2) 0.0235(9) Uani 1 1 d . U
H27A H 0.0638 0.3381 0.8281 0.035 Uiso 1 1 calc R U
H27B H 0.0677 0.3574 0.9110 0.035 Uiso 1 1 calc R U
H27C H -0.0198 0.3764 0.8496 0.035 Uiso 1 1 calc R U
C27B C -0.0152(3) 0.1056(2) 0.9485(3) 0.0393(12) Uani 1 1 d . U
H27D H -0.0110 0.0597 0.9738 0.059 Uiso 1 1 calc R U
H27E H -0.0762 0.1120 0.9190 0.059 Uiso 1 1 calc R U
H27F H 0.0274 0.1064 0.9171 0.059 Uiso 1 1 calc R U
C28A C 0.2691(3) -0.0017(2) 0.9298(2) 0.0204(9) Uani 1 1 d . U
C28B C 0.2818(3) 0.5795(2) 1.0868(2) 0.0251(9) Uani 1 1 d . U
C29A C 0.2472(3) 0.0027(2) 1.0047(2) 0.0242(9) Uani 1 1 d . U
H29A H 0.2402 0.0528 1.0171 0.036 Uiso 1 1 calc R U
H29B H 0.1914 -0.0231 1.0038 0.036 Uiso 1 1 calc R U
H29C H 0.2962 -0.0188 1.0410 0.036 Uiso 1 1 calc R U
C29B C 0.2814(3) 0.5698(2) 1.0067(2) 0.0248(9) Uani 1 1 d . U
H29D H 0.2374 0.6022 0.9774 0.037 Uiso 1 1 calc R U
H29E H 0.3411 0.5805 0.9991 0.037 Uiso 1 1 calc R U
H29F H 0.2655 0.5204 0.9923 0.037 Uiso 1 1 calc R U
C30A C 0.1911(3) 0.0275(2) 0.8710(2) 0.0319(11) Uani 1 1 d . U
H30A H 0.1825 0.0781 0.8801 0.048 Uiso 1 1 calc R U
H30B H 0.2049 0.0218 0.8234 0.048 Uiso 1 1 calc R U
H30C H 0.1362 0.0011 0.8721 0.048 Uiso 1 1 calc R U
C30B C 0.3021(3) 0.6583(2) 1.1050(3) 0.0363(11) Uani 1 1 d . U
H30D H 0.3029 0.6667 1.1562 0.054 Uiso 1 1 calc R U
H30E H 0.3606 0.6706 1.0959 0.054 Uiso 1 1 calc R U
H30F H 0.2556 0.6880 1.0745 0.054 Uiso 1 1 calc R U
C31B C 0.1877(3) 0.5638(2) 1.0988(2) 0.0291(10) Uani 1 1 d . U
H31A H 0.1881 0.5701 1.1502 0.044 Uiso 1 1 calc R U
H31B H 0.1442 0.5967 1.0697 0.044 Uiso 1 1 calc R U
H31C H 0.1708 0.5146 1.0843 0.044 Uiso 1 1 calc R U
C31A C 0.2793(3) -0.0807(2) 0.9129(3) 0.0312(11) Uani 1 1 d . U
H31D H 0.2934 -0.0854 0.8653 0.047 Uiso 1 1 calc R U
H31E H 0.3280 -0.1016 0.9500 0.047 Uiso 1 1 calc R U
H31F H 0.2232 -0.1059 0.9127 0.047 Uiso 1 1 calc R U

loop_
_atom_site_aniso_label
_atom_site_aniso_U_11
_atom_site_aniso_U_22
_atom_site_aniso_U_33
_atom_site_aniso_U_23
_atom_site_aniso_U_13
_atom_site_aniso_U_12
W1A 0.01209(7) 0.01226(8) 0.01554(9) 0.00070(7) 0.00180(6) -0.00104(6)
W1B 0.01508(8) 0.01794(9) 0.01561(9) -0.00009(7) 0.00330(6) -0.00276(6)
O1A 0.0153(13) 0.0120(13) 0.0152(14) 0.0021(11) 0.0039(10) -0.002(1)
O1B 0.0193(13) 0.0127(13) 0.0170(14) 0.0032(11) 0.0042(11) -0.0033(10)
O2A 0.0130(13) 0.0205(14) 0.0207(15) 0.0011(12) 0.0030(11) 0.0014(11)
O2B 0.0221(14) 0.0228(15) 0.0204(16) 0.0005(13) 0.0037(12) -0.0024(12)
O3A 0.0149(13) 0.0124(13) 0.0217(15) -0.0004(11) 0.0019(11) 0.0003(10)
O3B 0.0214(14) 0.0210(15) 0.0157(14) -0.0007(12) 0.0034(11) -0.0057(11)
C1A 0.0132(17) 0.0099(18) 0.0214(19) 0.0007(15) 0.0053(14) 0.0034(14)
C1B 0.0201(19) 0.020(2) 0.019(2) -0.0027(16) 0.0019(15) -0.0080(16)
C2A 0.0120(17) 0.0133(18) 0.020(2) 0.0007(15) 0.0050(14) -0.0025(13)
C2B 0.0216(19) 0.027(2) 0.015(2) 0.0052(16) -0.0003(15) -0.0013(15)
C3A 0.0156(17) 0.0176(18) 0.021(2) 0.0000(16) 0.0099(15) -0.0033(14)
C3B 0.0223(19) 0.029(2) 0.019(2) 0.0081(17) 0.0007(16) -0.0019(16)
C4A 0.0210(19) 0.018(2) 0.026(2) -0.0019(17) 0.0067(16) -0.0061(16)
C4B 0.025(2) 0.029(2) 0.027(3) 0.010(2) 0.0019(17) 0.0032(17)
C5A 0.0166(19) 0.027(2) 0.028(2) 0.0014(18) -0.0028(17) -0.0070(16)
C5B 0.023(2) 0.037(3) 0.036(3) 0.009(2) -0.0003(19) 0.0033(18)
C6A 0.0132(18) 0.023(2) 0.026(2) 0.0047(17) -0.0011(16) 0.0008(15)
C6B 0.020(2) 0.037(2) 0.027(3) 0.002(2) -0.0018(18) -0.0067(18)
C7A 0.0170(18) 0.020(2) 0.019(2) 0.0018(16) 0.0055(15) -0.0006(15)
C7B 0.0222(19) 0.031(2) 0.015(2) 0.0024(17) -0.0009(16) -0.0037(16)
C8A 0.0177(18) 0.0144(19) 0.016(2) -0.0031(15) 0.0061(15) -0.0006(14)
C8B 0.0194(19) 0.025(2) 0.019(2) -0.0011(17) 0.0060(15) -0.0014(16)
C9A 0.0215(18) 0.0117(18) 0.014(2) -0.0036(15) 0.0081(15) -0.0025(14)
C9B 0.0223(19) 0.015(2) 0.016(2) 0.0030(16) 0.0037(15) -0.0017(15)
C10A 0.0180(18) 0.0163(19) 0.012(2) -0.0019(15) 0.0035(14) 0.0024(14)
C10B 0.0222(19) 0.020(2) 0.020(2) -0.0017(17) 0.0053(15) -0.0042(16)
C11A 0.029(2) 0.018(2) 0.017(2) 0.0047(17) 0.0065(16) 0.0024(16)
C11B 0.027(2) 0.023(2) 0.024(2) 0.0034(18) 0.0085(17) -0.0057(17)
C12A 0.030(2) 0.015(2) 0.022(2) 0.0018(17) 0.0128(17) -0.0015(16)
C12B 0.036(2) 0.024(2) 0.023(2) 0.0045(19) 0.0101(18) -0.0016(18)
C13A 0.023(2) 0.019(2) 0.022(2) -0.0033(17) 0.0118(16) -0.0024(16)
C13B 0.030(2) 0.028(2) 0.020(2) 0.0047(18) 0.0052(17) 0.0045(18)
C14A 0.0173(18) 0.0173(19) 0.017(2) 0.0034(16) -0.0001(15) 0.0017(15)
C14B 0.0183(19) 0.031(2) 0.019(2) -0.0014(17) 0.0057(16) -0.0071(16)
C15A 0.0164(18) 0.0180(19) 0.016(2) 0.0033(16) 0.0011(15) 0.0024(14)
C15B 0.0184(19) 0.030(2) 0.017(2) -0.0039(16) 0.0062(15) -0.0077(16)
C16A 0.0222(19) 0.0170(19) 0.017(2) 0.0025(16) 0.0015(15) 0.0002(15)
C16B 0.0209(19) 0.028(2) 0.017(2) -0.0074(16) 0.0104(15) -0.0088(16)
C17A 0.029(2) 0.015(2) 0.023(2) -0.0020(17) 0.0036(17) 0.0013(16)
C17B 0.022(2) 0.032(2) 0.026(2) -0.0103(19) 0.0109(17) -0.0092(17)
C18A 0.023(2) 0.022(2) 0.028(2) 0.0003(18) 0.0065(17) 0.0057(17)
C18B 0.023(2) 0.043(3) 0.022(2) -0.009(2) 0.0051(17) -0.0130(19)
C19A 0.0170(19) 0.021(2) 0.024(2) 0.0030(17) 0.0027(16) -0.0006(16)
C19B 0.022(2) 0.043(3) 0.017(2) -0.0017(19) 0.0033(17) -0.0093(19)
C20A 0.0217(19) 0.016(2) 0.020(2) -0.0017(16) 0.0075(16) -0.0006(15)
C20B 0.031(2) 0.028(2) 0.021(2) 0.0004(18) 0.0056(17) -0.0072(18)
C21B 0.031(2) 0.039(3) 0.027(3) -0.001(2) 0.0098(19) -0.011(2)
C21A 0.094(4) 0.032(3) 0.026(3) -0.005(2) 0.015(3) 0.002(3)
C22B 0.036(3) 0.063(3) 0.021(2) 0.008(2) 0.007(2) -0.010(2)
C22A 0.054(3) 0.078(4) 0.025(3) 0.022(3) 0.015(2) 0.031(3)
C23B 0.073(4) 0.037(3) 0.036(3) -0.008(2) 0.030(3) -0.008(2)
C23A 0.051(3) 0.081(4) 0.040(3) -0.022(3) 0.030(3) -0.029(3)
C24A 0.0196(19) 0.015(2) 0.020(2) 0.0012(16) 0.0028(15) 0.0014(15)
C24B 0.022(2) 0.023(2) 0.030(2) 0.0042(18) 0.0033(17) -0.0071(17)
C25A 0.019(2) 0.029(2) 0.040(3) -0.008(2) 0.0083(19) 0.0006(18)
C25B 0.024(2) 0.060(3) 0.042(3) 0.015(3) 0.009(2) -0.004(2)
C26B 0.019(2) 0.028(2) 0.029(2) 0.0072(19) 0.0021(17) 0.0002(18)
C26A 0.031(2) 0.030(3) 0.029(2) 0.006(2) 0.0002(19) -0.002(2)
C27A 0.016(2) 0.023(2) 0.029(2) 0.0047(18) -0.0009(17) -0.0023(16)
C27B 0.047(3) 0.025(2) 0.037(3) 0.003(2) -0.009(2) -0.007(2)
C28A 0.0226(19) 0.015(2) 0.023(2) -0.0018(16) 0.0035(16) -0.0018(15)
C28B 0.025(2) 0.024(2) 0.028(2) -0.0087(18) 0.0091(17) -0.0079(17)
C29A 0.024(2) 0.016(2) 0.033(2) 0.0013(18) 0.0066(18) -0.0014(17)
C29B 0.029(2) 0.019(2) 0.027(2) -0.0004(18) 0.0075(18) -0.0026(18)
C30A 0.027(2) 0.025(2) 0.038(3) -0.002(2) -0.0051(19) -0.0070(18)
C30B 0.042(3) 0.030(2) 0.039(3) -0.011(2) 0.012(2) -0.005(2)
C31B 0.026(2) 0.030(3) 0.032(3) -0.005(2) 0.0087(18) -0.0022(18)
C31A 0.033(2) 0.019(2) 0.044(3) -0.005(2) 0.013(2) -0.0054(18)

loop_
_atom_type_symbol
_atom_type_description
_atom_type_scat_dispersion_real
_atom_type_scat_dispersion_imag
_atom_type_scat_source
C C 0.0033 0.0016 'International Tables Vol C Tables 4.2.6.8 and 6.1.1.4'
H H 0.0000 0.0000 'International Tables Vol C Tables 4.2.6.8 and 6.1.1.4'
O O 0.0106 0.0060 'International Tables Vol C Tables 4.2.6.8 and 6.1.1.4'
W W -0.8490 6.8722 'International Tables Vol C Tables 4.2.6.8 and 6.1.1.4'

loop_
_geom_angle_atom_site_label_1
_geom_angle_atom_site_label_2
_geom_angle_atom_site_label_3
_geom_angle
O2A W1A C1A 101.62(14)
O2A W1A O3A 107.71(11)
C1A W1A O3A 94.71(13)
O2A W1A O1A 110.40(11)
C1A W1A O1A 92.65(13)
O3A W1A O1A 138.75(10)
O2A W1A O1B 108.88(11)
C1A W1A O1B 148.32(13)
O3A W1A O1B 84.25(10)
O1A W1A O1B 69.06(9)
O2A W1A C2A 137.06(12)
C1A W1A C2A 35.45(14)
O3A W1A C2A 82.85(11)
O1A W1A C2A 80.06(10)
O1B W1A C2A 113.61(11)
O2B W1B C1B 102.00(15)
O2B W1B O3B 108.56(12)
C1B W1B O3B 93.68(14)
O2B W1B O1B 109.97(11)
C1B W1B O1B 93.66(14)
O3B W1B O1B 138.20(11)
O2B W1B O1A 108.45(11)
C1B W1B O1A 148.57(14)
O3B W1B O1A 84.0(1)
O1B W1B O1A 69.02(9)
O2B W1B C2B 137.17(13)
C1B W1B C2B 35.18(15)
O3B W1B C2B 82.64(12)
O1B W1B C2B 80.14(11)
O1A W1B C2B 113.86(11)
C9A O1A W1A 122.5(2)
C9A O1A W1B 125.1(2)
W1A O1A W1B 109.3(1)
C9B O1B W1B 122.2(2)
C9B O1B W1A 124.7(2)
W1B O1B W1A 110.18(11)
C15A O3A W1A 127.8(2)
C15B O3B W1B 130.4(2)
C2A C1A C20A 121.3(3)
C2A C1A W1A 98.2(2)
C20A C1A W1A 140.5(3)
C2B C1B C20B 120.9(3)
C2B C1B W1B 98.8(3)
C20B C1B W1B 140.3(3)
C7A C2A C3A 120.3(3)
C7A C2A C1A 119.2(3)
C3A C2A C1A 120.4(3)
C7A C2A W1A 110.3(2)
C3A C2A W1A 111.5(2)
C1A C2A W1A 46.40(17)
C7B C2B C3B 120.2(4)
C7B C2B C1B 119.4(4)
C3B C2B C1B 120.2(4)
C7B C2B W1B 111.8(3)
C3B C2B W1B 111.3(3)
C1B C2B W1B 46.05(18)
C4A C3A C2A 118.8(3)
C4A C3A C8A 121.1(3)
C2A C3A C8A 119.9(3)
C4B C3B C2B 119.4(4)
C4B C3B C8B 119.7(4)
C2B C3B C8B 120.4(4)
C5A C4A C3A 120.9(4)
C3B C4B C5B 119.8(4)
C4A C5A C6A 120.3(4)
C6B C5B C4B 121.0(4)
C5A C6A C7A 120.6(4)
C5B C6B C7B 121.2(4)
C6A C7A C2A 118.8(3)
C6A C7A C14A 120.1(3)
C2A C7A C14A 121.1(3)
C6B C7B C2B 117.7(4)
C6B C7B C14B 120.3(4)
C2B C7B C14B 122.0(4)
C13A C8A C9A 119.5(3)
C13A C8A C3A 118.2(3)
C9A C8A C3A 122.3(3)
C13B C8B C9B 119.5(4)
C13B C8B C3B 119.1(4)
C9B C8B C3B 121.4(4)
C10A C9A C8A 121.9(3)
C10A C9A O1A 121.7(3)
C8A C9A O1A 116.4(3)
C10B C9B O1B 121.2(3)
C10B C9B C8B 121.4(4)
O1B C9B C8B 117.4(3)
C11A C10A C9A 115.0(3)
C11A C10A C24A 117.3(3)
C9A C10A C24A 127.7(3)
C11B C10B C9B 115.0(4)
C11B C10B C24B 115.9(3)
C9B C10B C24B 129.2(4)
C12A C11A C10A 124.5(4)
C12B C11B C10B 124.0(4)
C11A C12A C13A 119.6(4)
C11B C12B C13B 119.3(4)
C12A C13A C8A 119.5(4)
C8B C13B C12B 120.6(4)
C19A C14A C15A 119.1(4)
C19A C14A C7A 118.6(3)
C15A C14A C7A 122.4(3)
C19B C14B C15B 119.0(4)
C19B C14B C7B 117.3(4)
C15B C14B C7B 123.6(4)
O3A C15A C14A 120.1(3)
O3A C15A C16A 118.9(3)
C14A C15A C16A 121.0(4)
O3B C15B C14B 120.4(4)
O3B C15B C16B 118.5(3)
C14B C15B C16B 121.1(4)
C17A C16A C15A 116.2(4)
C17A C16A C28A 121.4(3)
C15A C16A C28A 122.4(3)
C17B C16B C15B 116.7(4)
C17B C16B C28B 120.5(4)
C15B C16B C28B 122.7(3)
C16A C17A C18A 124.0(4)
C16B C17B C18B 122.7(4)
C19A C18A C17A 118.5(4)
C19B C18B C17B 120.2(4)
C18A C19A C14A 121.1(4)
C18B C19B C14B 120.1(4)
C21A C20A C23A 109.9(4)
C21A C20A C22A 108.3(4)
C23A C20A C22A 109.6(4)
C21A C20A C1A 109.0(3)
C23A C20A C1A 111.9(3)
C22A C20A C1A 108.0(3)
C21B C20B C22B 110.5(4)
C21B C20B C1B 109.1(3)
C22B C20B C1B 111.7(4)
C21B C20B C23B 109.1(4)
C22B C20B C23B 108.4(4)
C1B C20B C23B 108.0(4)
C27A C24A C25A 109.5(3)
C27A C24A C26A 105.7(3)
C25A C24A C26A 108.5(3)
C27A C24A C10A 114.5(3)
C25A C24A C10A 108.7(3)
C26A C24A C10A 109.7(3)
C26B C24B C25B 105.9(4)
C26B C24B C27B 107.9(4)
C25B C24B C27B 109.8(4)
C26B C24B C10B 116.2(3)
C25B C24B C10B 108.1(4)
C27B C24B C10B 108.9(3)
C31A C28A C29A 107.5(3)
C31A C28A C30A 107.1(3)
C29A C28A C30A 110.7(3)
C31A C28A C16A 110.7(3)
C29A C28A C16A 111.5(3)
C30A C28A C16A 109.3(3)
C29B C28B C16B 112.0(3)
C29B C28B C30B 107.0(4)
C16B C28B C30B 111.9(3)
C29B C28B C31B 109.6(3)
C16B C28B C31B 108.8(3)
C30B C28B C31B 107.3(4)

loop_
_geom_bond_atom_site_label_1
_geom_bond_atom_site_label_2
_geom_bond_distance
W1A O2A 1.698(2)
W1A C1A 1.884(4)
W1A O3A 1.948(2)
W1A O1A 2.073(2)
W1A O1B 2.227(3)
W1A C2A 2.576(3)
W1B O2B 1.696(3)
W1B C1B 1.885(4)
W1B O3B 1.939(3)
W1B O1B 2.062(2)
W1B O1A 2.239(3)
W1B C2B 2.588(4)
O1A C9A 1.413(4)
O1B C9B 1.414(4)
O3A C15A 1.375(4)
O3B C15B 1.374(4)
C1A C2A 1.509(5)
C1A C20A 1.532(5)
C1B C2B 1.509(5)
C1B C20B 1.535(6)
C2A C7A 1.404(5)
C2A C3A 1.410(5)
C2B C7B 1.417(5)
C2B C3B 1.423(6)
C3A C4A 1.393(5)
C3A C8A 1.482(5)
C3B C4B 1.383(6)
C3B C8B 1.479(5)
C4A C5A 1.379(5)
C4B C5B 1.389(6)
C5A C6A 1.382(5)
C5B C6B 1.379(6)
C6A C7A 1.401(5)
C6B C7B 1.397(6)
C7A C14A 1.478(5)
C7B C14B 1.483(6)
C8A C13A 1.395(5)
C8A C9A 1.407(5)
C8B C13B 1.375(6)
C8B C9B 1.415(5)
C9A C10A 1.405(5)
C9B C10B 1.413(5)
C10A C11A 1.397(5)
C10A C24A 1.552(5)
C10B C11B 1.408(5)
C10B C24B 1.555(5)
C11A C12A 1.365(5)
C11B C12B 1.366(6)
C12A C13A 1.378(5)
C12B C13B 1.379(6)
C14A C19A 1.397(5)
C14A C15A 1.406(5)
C14B C19B 1.400(5)
C14B C15B 1.415(5)
C15A C16A 1.426(5)
C15B C16B 1.422(6)
C16A C17A 1.384(5)
C16A C28A 1.541(5)
C16B C17B 1.388(5)
C16B C28B 1.535(6)
C17A C18A 1.385(5)
C17B C18B 1.388(6)
C18A C19A 1.379(5)
C18B C19B 1.376(6)
C20A C21A 1.510(6)
C20A C23A 1.509(6)
C20A C22A 1.514(6)
C20B C21B 1.524(6)
C20B C22B 1.529(6)
C20B C23B 1.541(6)
C24A C27A 1.525(5)
C24A C25A 1.527(5)
C24A C26A 1.548(5)
C24B C26B 1.511(5)
C24B C25B 1.536(6)
C24B C27B 1.543(6)
C28A C31A 1.532(5)
C28A C29A 1.534(6)
C28A C30A 1.534(5)
C28B C29B 1.527(6)
C28B C30B 1.534(6)
C28B C31B 1.541(5)
